data_2238446
loop_
_publ_author_name
'Tian, Chong'
'Gao, Xiaofei'
'Chen, Qiao'
'Nie, Wanli'
'Borzov, Maxim V.'

_publ_section_title
;
 Trichlorido(1,3-dimethyl-2,3-dihydro-1<i>H</i>-imidazol-2-ylidene-\k<i>C</i>^2^)aluminium(III)
;
_journal_coeditor_code WM2754
_journal_issue 8
_journal_name_full 'Acta Crystallographica Section E'
_journal_page_first m441
_journal_page_last m442
_journal_paper_doi 10.1107/S1600536813018254
_journal_volume 69
_journal_year 2013
_chemical_formula_iupac '[Al (C5 H8 N2) Cl3]'
_chemical_formula_moiety 'C5 H8 Al Cl3 N2'
_chemical_formula_sum 'C5 H8 Al Cl3 N2'
_chemical_formula_weight 229.46
_chemical_name_systematic Trichlorido(1,3-dimethyl-2,3-dihydro-1<i>H</i>-imidazol-2-ylidene-\k<i>C</i>^2^)aluminium(III)
_space_group_IT_number 62
_symmetry_cell_setting orthorhombic
_symmetry_space_group_name_Hall '-P 2ac 2n'
_symmetry_space_group_name_H-M 'P n m a'
_atom_sites_solution_hydrogens geom
_atom_sites_solution_primary direct
_atom_sites_solution_secondary difmap
_audit_creation_method SHELXL-97
_cell_angle_alpha 90.00
_cell_angle_beta 90.00
_cell_angle_gamma 90.00
_cell_formula_units_Z 4
_cell_length_a 8.9075(7)
_cell_length_b 7.3903(6)
_cell_length_c 15.3253(12)
_cell_measurement_reflns_used 4672
_cell_measurement_temperature 296(2)
_cell_measurement_theta_max 28.27
_cell_measurement_theta_min 2.65
_cell_volume 1008.85(14)
_computing_cell_refinement 'SAINT (Bruker, 2007)'
_computing_data_collection 'APEX2 (Bruker, 2007)'
_computing_data_reduction 'SAINT (Bruker, 2007)'
_computing_molecular_graphics
;
SHELXTL (Sheldrick, 2008) and OLEX2 (Dolomanov <i>et al.</i>,
2009)
;
_computing_publication_material
;
SHELXTL (Sheldrick, 2008) and OLEX2 (Dolomanov <i>et al.</i>,
2009)
;
_computing_structure_refinement 'SHELXL97 (Sheldrick, 2008)'
_computing_structure_solution 'SHELXS97 (Sheldrick, 2008)'
_diffrn_ambient_temperature 296(2)
_diffrn_detector_area_resol_mean 8.333
_diffrn_measured_fraction_theta_full 0.998
_diffrn_measured_fraction_theta_max 0.998
_diffrn_measurement_device_type 'Bruker SMART APEXII'
_diffrn_measurement_method 'phi and omega scans'
_diffrn_radiation_monochromator graphite
_diffrn_radiation_source 'fine-focus sealed tube'
_diffrn_radiation_type MoK\a
_diffrn_radiation_wavelength 0.71073
_diffrn_reflns_av_R_equivalents 0.0222
_diffrn_reflns_av_sigmaI/netI 0.0186
_diffrn_reflns_limit_h_max 10
_diffrn_reflns_limit_h_min -7
_diffrn_reflns_limit_k_max 9
_diffrn_reflns_limit_k_min -9
_diffrn_reflns_limit_l_max 17
_diffrn_reflns_limit_l_min -18
_diffrn_reflns_number 5094
_diffrn_reflns_theta_full 26.00
_diffrn_reflns_theta_max 26.00
_diffrn_reflns_theta_min 2.64
_diffrn_standards_number 0
_exptl_absorpt_coefficient_mu 0.938
_exptl_absorpt_correction_T_max 0.8347
_exptl_absorpt_correction_T_min 0.7055
_exptl_absorpt_correction_type multi-scan
_exptl_absorpt_process_details '(<i>SADABS</i>; Bruker, 2007)'
_exptl_crystal_colour colourless
_exptl_crystal_density_diffrn 1.511
_exptl_crystal_density_method 'not measured'
_exptl_crystal_description block
_exptl_crystal_F_000 464
_exptl_crystal_size_max 0.40
_exptl_crystal_size_mid 0.38
_exptl_crystal_size_min 0.20
_refine_diff_density_max 0.399
_refine_diff_density_min -0.426
_refine_ls_extinction_method none
_refine_ls_goodness_of_fit_ref 1.071
_refine_ls_hydrogen_treatment constr
_refine_ls_matrix_type full
_refine_ls_number_parameters 66
_refine_ls_number_reflns 1062
_refine_ls_number_restraints 0
_refine_ls_restrained_S_all 1.071
_refine_ls_R_factor_all 0.0361
_refine_ls_R_factor_gt 0.0328
_refine_ls_shift/su_max 0.000
_refine_ls_shift/su_mean 0.000
_refine_ls_structure_factor_coef Fsqd
_refine_ls_weighting_details 'calc w=1/[\s^2^(Fo^2^)+(0.0365P)^2^+0.7006P] where P=(Fo^2^+2Fc^2^)/3'
_refine_ls_weighting_scheme calc
_refine_ls_wR_factor_gt 0.0844
_refine_ls_wR_factor_ref 0.0866
_reflns_number_gt 968
_reflns_number_total 1062
_reflns_threshold_expression I>2sigma(I)
_cod_data_source_file wm2754.cif
_cod_data_source_block I
_cod_database_code 2238446
_cod_database_fobs_code 2238446

loop_
_symmetry_equiv_pos_as_xyz
'x, y, z'
'-x+1/2, -y, z+1/2'
'-x, y+1/2, -z'
'x+1/2, -y+1/2, -z+1/2'
'-x, -y, -z'
'x-1/2, y, -z-1/2'
'x, -y-1/2, z'
'-x-1/2, y-1/2, z-1/2'

loop_
_atom_site_type_symbol
_atom_site_label
_atom_site_fract_x
_atom_site_fract_y
_atom_site_fract_z
_atom_site_U_iso_or_equiv
_atom_site_adp_type
_atom_site_calc_flag
_atom_site_refinement_flags
_atom_site_occupancy
_atom_site_symmetry_multiplicity
_atom_site_disorder_assembly
_atom_site_disorder_group
Cl Cl1 -0.07057(9) 0.2500 0.44325(6) 0.0726(3) Uani d S 1 2 . .
Cl Cl2 0.18333(7) 0.01243(9) 0.31551(4) 0.0633(2) Uani d . 1 1 . .
Al Al1 0.15020(9) 0.2500 0.39170(5) 0.0399(2) Uani d S 1 2 . .
N N1 0.4590(3) 0.2500 0.46678(15) 0.0428(5) Uani d S 1 2 . .
N N2 0.3009(3) 0.2500 0.57221(14) 0.0405(5) Uani d S 1 2 . .
C C1 0.3100(3) 0.2500 0.48390(17) 0.0362(6) Uani d S 1 2 . .
C C2 0.5401(3) 0.2500 0.5426(2) 0.0546(8) Uani d S 1 2 . .
H H2 0.6441 0.2500 0.5474 0.066 Uiso calc SR 1 2 . .
C C3 0.4420(4) 0.2500 0.6082(2) 0.0537(8) Uani d S 1 2 . .
H H3 0.4649 0.2500 0.6675 0.064 Uiso calc SR 1 2 . .
C C4 0.5262(4) 0.2500 0.3794(2) 0.0589(8) Uani d S 1 2 . .
H H4A 0.4611 0.1877 0.3395 0.088 Uiso calc PR 0.50 1 A -1
H H4B 0.6217 0.1899 0.3813 0.088 Uiso calc PR 0.50 1 A -1
H H4C 0.5399 0.3725 0.3600 0.088 Uiso calc PR 0.50 1 A -1
C C5 0.1634(4) 0.2500 0.6240(2) 0.0569(8) Uani d S 1 2 . .
H H5A 0.0870 0.3169 0.5938 0.085 Uiso calc PR 0.50 1 B -1
H H5B 0.1825 0.3054 0.6796 0.085 Uiso calc PR 0.50 1 B -1
H H5C 0.1303 0.1277 0.6327 0.085 Uiso calc PR 0.50 1 B -1

loop_
_atom_site_aniso_label
_atom_site_aniso_U_11
_atom_site_aniso_U_22
_atom_site_aniso_U_33
_atom_site_aniso_U_12
_atom_site_aniso_U_13
_atom_site_aniso_U_23
Cl1 0.0355(4) 0.1078(8) 0.0747(6) 0.000 0.0014(4) 0.000
Cl2 0.0725(4) 0.0603(4) 0.0570(4) 0.0022(3) -0.0091(3) -0.0172(3)
Al1 0.0347(4) 0.0493(5) 0.0356(4) 0.000 -0.0053(3) 0.000
N1 0.0334(12) 0.0518(14) 0.0430(12) 0.000 0.0001(10) 0.000
N2 0.0395(12) 0.0463(13) 0.0357(11) 0.000 -0.0021(9) 0.000
C1 0.0334(13) 0.0405(14) 0.0348(12) 0.000 -0.0006(10) 0.000
C2 0.0343(15) 0.071(2) 0.0590(18) 0.000 -0.0129(14) 0.000
C3 0.0503(17) 0.068(2) 0.0431(15) 0.000 -0.0162(14) 0.000
C4 0.0402(16) 0.084(2) 0.0524(17) 0.000 0.0116(14) 0.000
C5 0.0509(18) 0.081(2) 0.0387(15) 0.000 0.0058(13) 0.000

loop_
_atom_type_symbol
_atom_type_description
_atom_type_scat_dispersion_real
_atom_type_scat_dispersion_imag
_atom_type_scat_source
C C 0.0033 0.0016 'International Tables Vol C Tables 4.2.6.8 and 6.1.1.4'
H H 0.0000 0.0000 'International Tables Vol C Tables 4.2.6.8 and 6.1.1.4'
Al Al 0.0645 0.0514 'International Tables Vol C Tables 4.2.6.8 and 6.1.1.4'
Cl Cl 0.1484 0.1585 'International Tables Vol C Tables 4.2.6.8 and 6.1.1.4'
N N 0.0061 0.0033 'International Tables Vol C Tables 4.2.6.8 and 6.1.1.4'

loop_
_geom_angle_atom_site_label_1
_geom_angle_atom_site_label_2
_geom_angle_atom_site_label_3
_geom_angle_site_symmetry_3
_geom_angle
C1 Al1 Cl1 . 113.32(9)
C1 Al1 Cl2 . 106.74(5)
Cl1 Al1 Cl2 . 109.45(3)
C1 Al1 Cl2 7_565 106.74(5)
Cl1 Al1 Cl2 7_565 109.45(3)
Cl2 Al1 Cl2 7_565 111.11(5)
C1 N1 C2 . 110.7(2)
C1 N1 C4 . 125.3(2)
C2 N1 C4 . 124.0(2)
C1 N2 C3 . 110.3(2)
C1 N2 C5 . 126.4(2)
C3 N2 C5 . 123.3(2)
N1 C1 N2 . 104.6(2)
N1 C1 Al1 . 124.02(19)
N2 C1 Al1 . 131.37(19)
C3 C2 N1 . 107.2(3)
C3 C2 H2 . 126.4
N1 C2 H2 . 126.4
C2 C3 N2 . 107.3(3)
C2 C3 H3 . 126.4
N2 C3 H3 . 126.4
N1 C4 H4A . 109.5
N1 C4 H4B . 109.5
N1 C4 H4C . 109.5
N2 C5 H5A . 109.5
N2 C5 H5B . 109.5
N2 C5 H5C . 109.5

loop_
_geom_bond_atom_site_label_1
_geom_bond_atom_site_label_2
_geom_bond_site_symmetry_2
_geom_bond_distance
_geom_bond_publ_flag
Cl1 Al1 . 2.1193(12) y
Cl2 Al1 . 2.1290(7) y
Al1 C1 . 2.006(3) y
Al1 Cl2 7_565 2.1291(7) y
N1 C1 . 1.352(3) ?
N1 C2 . 1.368(4) ?
N1 C4 . 1.468(4) ?
N2 C1 . 1.356(3) ?
N2 C3 . 1.373(4) ?
N2 C5 . 1.460(4) ?
C2 C3 . 1.332(5) ?
C2 H2 . 0.9300 ?
C3 H3 . 0.9300 ?
C4 H4A . 0.9600 ?
C4 H4B . 0.9600 ?
C4 H4C . 0.9600 ?
C5 H5A . 0.9600 ?
C5 H5B . 0.9600 ?
C5 H5C . 0.9600 ?

loop_
_geom_torsion_atom_site_label_1
_geom_torsion_atom_site_label_2
_geom_torsion_atom_site_label_3
_geom_torsion_atom_site_label_4
_geom_torsion_site_symmetry_1
_geom_torsion
C2 N1 C1 N2 . 0.0
C4 N1 C1 N2 . 180.0
C2 N1 C1 Al1 . 180.0
C4 N1 C1 Al1 . 0.0
C3 N2 C1 N1 . 0.0
C5 N2 C1 N1 . 180.0
C3 N2 C1 Al1 . 180.0
C5 N2 C1 Al1 . 0.0
Cl1 Al1 C1 N1 . 180.0
Cl2 Al1 C1 N1 . 59.45(4)
Cl2 Al1 C1 N1 7_565 -59.45(4)
Cl1 Al1 C1 N2 . 0.0
Cl2 Al1 C1 N2 . -120.55(4)
Cl2 Al1 C1 N2 7_565 120.55(4)
C1 N1 C2 C3 . 0.0
C4 N1 C2 C3 . 180.0
N1 C2 C3 N2 . 0.0
C1 N2 C3 C2 . 0.0
C5 N2 C3 C2 . 180.0
